data_7238796
loop_
_publ_author_name
'Phukan, Nithi'
'Baruah, Jubaraj B.'

_publ_section_title
;
 A supramolecular assembly and complexes of zinc 2-hydoxy-3-naphthoate
;
_journal_issue 4
_journal_name_full 'RSC Adv.'
_journal_page_first 1151
_journal_paper_doi 10.1039/C2RA22811D
_journal_volume 3
_journal_year 2013
_chemical_formula_sum 'C68 H48 N4 O14 Zn2'
_chemical_formula_weight 1275.84
_space_group_IT_number 15
_space_group_name_Hall '-C 2yc'
_space_group_name_H-M_alt 'C 1 2/c 1'
_symmetry_cell_setting monoclinic
_symmetry_space_group_name_H-M 'C 1 2/c 1'
_atom_sites_solution_hydrogens geom
_atom_sites_solution_primary direct
_atom_sites_solution_secondary difmap
_audit_creation_method SHELXL-97
_cell_angle_alpha 90.00
_cell_angle_beta 99.598(5)
_cell_angle_gamma 90.00
_cell_formula_units_Z 8
_cell_length_a 29.846(3)
_cell_length_b 10.3057(10)
_cell_length_c 38.188(3)
_cell_measurement_temperature 293(2)
_cell_volume 11581.6(19)
_computing_cell_refinement 'Bruker SMART'
_computing_data_collection 'Bruker SMART'
_computing_data_reduction 'Bruker SAINT'
_computing_molecular_graphics 'Bruker SHELXTL'
_computing_publication_material 'Bruker SHELXTL'
_computing_structure_refinement 'SHELXL-97 (Sheldrick, 1997)'
_computing_structure_solution 'SHELXS-97 (Sheldrick, 1990)'
_diffrn_ambient_temperature 293(2)
_diffrn_measured_fraction_theta_full 0.990
_diffrn_measured_fraction_theta_max 0.990
_diffrn_measurement_device_type 'CCD area detector'
_diffrn_measurement_method 'phi and omega scans'
_diffrn_radiation_monochromator graphite
_diffrn_radiation_source 'fine-focus sealed tube'
_diffrn_radiation_type MoK\a
_diffrn_radiation_wavelength 0.71073
_diffrn_reflns_av_R_equivalents 0.2398
_diffrn_reflns_av_sigmaI/netI 0.2619
_diffrn_reflns_limit_h_max 35
_diffrn_reflns_limit_h_min -35
_diffrn_reflns_limit_k_max 10
_diffrn_reflns_limit_k_min -12
_diffrn_reflns_limit_l_max 45
_diffrn_reflns_limit_l_min -45
_diffrn_reflns_number 66270
_diffrn_reflns_theta_full 25.25
_diffrn_reflns_theta_max 25.25
_diffrn_reflns_theta_min 1.08
_exptl_absorpt_coefficient_mu 0.902
_exptl_absorpt_correction_T_max 1.02300
_exptl_absorpt_correction_T_min 0.60300
_exptl_absorpt_correction_type multi-scan
_exptl_absorpt_process_details psi-scan
_exptl_crystal_colour yellow
_exptl_crystal_density_diffrn 1.463
_exptl_crystal_density_method 'not measured'
_exptl_crystal_description block
_exptl_crystal_F_000 5248
_exptl_crystal_size_max 0.32
_exptl_crystal_size_mid 0.25
_exptl_crystal_size_min 0.18
_refine_diff_density_max 0.837
_refine_diff_density_min -0.613
_refine_diff_density_rms 0.104
_refine_ls_extinction_method none
_refine_ls_goodness_of_fit_ref 0.854
_refine_ls_hydrogen_treatment constr
_refine_ls_matrix_type full
_refine_ls_number_parameters 798
_refine_ls_number_reflns 10381
_refine_ls_number_restraints 0
_refine_ls_restrained_S_all 0.854
_refine_ls_R_factor_all 0.1983
_refine_ls_R_factor_gt 0.0631
_refine_ls_shift/su_max 0.007
_refine_ls_shift/su_mean 0.000
_refine_ls_structure_factor_coef Fsqd
_refine_ls_weighting_details 'calc w=1/[\s^2^(Fo^2^)+(0.0610P)^2^+0.0520P] where P=(Fo^2^+2Fc^2^)/3'
_refine_ls_weighting_scheme calc
_refine_ls_wR_factor_gt 0.1493
_refine_ls_wR_factor_ref 0.1808
_reflns_number_gt 5402
_reflns_number_total 10381
_reflns_threshold_expression >2sigma(I)
_cod_data_source_file c2ra22811d_3.txt
_cod_data_source_block 111
_cod_depositor_comments
;
The following automatic conversions were performed:

data item '_symmetry_cell_setting' value 'Monoclinic' was changed to
'monoclinic' in accordance with the
/home/saulius/struct/COD-crude-data/automatic-downloads/DataCite-retrospective/RSC/depositions/lib/dictionaries/cif_core.dic
dictionary named 'cif_core.dic' version 2.4.2 last updated on
2011-04-26.

Automatic conversion script
Id: cif_fix_values 6909 2019-04-08 15:41:33Z antanas 
;
_cod_original_sg_symbol_H-M C2/c
_cod_database_code 7238796

loop_
_symmetry_equiv_pos_as_xyz
'x, y, z'
'-x, y, -z+1/2'
'x+1/2, y+1/2, z'
'-x+1/2, y+1/2, -z+1/2'
'-x, -y, -z'
'x, -y, z-1/2'
'-x+1/2, -y+1/2, -z'
'x+1/2, -y+1/2, z-1/2'

loop_
_atom_site_label
_atom_site_type_symbol
_atom_site_fract_x
_atom_site_fract_y
_atom_site_fract_z
_atom_site_U_iso_or_equiv
_atom_site_adp_type
_atom_site_occupancy
_atom_site_symmetry_multiplicity
_atom_site_calc_flag
_atom_site_refinement_flags
Zn2 Zn 0.30949(3) 0.83222(8) 0.10859(2) 0.0569(3) Uani 1 1 d .
O9 O 0.4154(2) 0.8857(5) 0.24881(13) 0.0907(18) Uani 1 1 d .
H9 H 0.4025 0.8349 0.2339 0.136 Uiso 1 1 calc R
O8 O 0.37232(17) 0.8082(5) 0.18898(12) 0.0658(16) Uani 1 1 d .
O7 O 0.34412(17) 0.9508(4) 0.14689(13) 0.0628(16) Uani 1 1 d .
O11 O 0.24872(18) 0.9379(5) 0.10344(14) 0.0750(18) Uani 1 1 d .
O10 O 0.24333(18) 0.7498(6) 0.13078(13) 0.090(2) Uani 1 1 d .
O12 O 0.18307(19) 1.1052(5) 0.10544(16) 0.0835(17) Uani 1 1 d .
H12 H 0.2071 1.0796 0.1002 0.125 Uiso 1 1 calc R
O13 O 0.34739(15) 0.6750(4) 0.13018(10) 0.0572(13) Uani 1 1 d .
H13 H 0.3571 0.6889 0.1512 0.086 Uiso 1 1 calc R
N4 N 0.2870(2) 0.7092(6) 0.06251(16) 0.0612(18) Uani 1 1 d .
N3 N 0.3463(2) 0.9070(7) 0.07080(17) 0.0597(18) Uani 1 1 d .
C36 C 0.3904(2) 1.0315(8) 0.19938(19) 0.052(2) Uani 1 1 d .
C45 C 0.3899(2) 1.1546(8) 0.18687(18) 0.056(2) Uani 1 1 d .
H45 H 0.3768 1.1697 0.1634 0.068 Uiso 1 1 calc R
C44 C 0.4086(3) 1.2628(9) 0.2081(2) 0.060(2) Uani 1 1 d .
C43 C 0.4059(3) 1.3900(10) 0.1954(2) 0.077(3) Uani 1 1 d .
H43 H 0.3924 1.4065 0.1721 0.092 Uiso 1 1 calc R
C42 C 0.4228(3) 1.4897(10) 0.2167(3) 0.097(3) Uani 1 1 d .
H42 H 0.4211 1.5739 0.2078 0.116 Uiso 1 1 calc R
C41 C 0.4434(3) 1.4661(10) 0.2526(3) 0.093(3) Uani 1 1 d .
H41 H 0.4546 1.5351 0.2672 0.111 Uiso 1 1 calc R
C40 C 0.4465(3) 1.3450(10) 0.2654(2) 0.088(3) Uani 1 1 d .
H40 H 0.4601 1.3299 0.2888 0.105 Uiso 1 1 calc R
C39 C 0.4289(3) 1.2388(9) 0.2433(2) 0.065(2) Uani 1 1 d .
C38 C 0.4320(3) 1.1094(10) 0.2562(2) 0.083(3) Uani 1 1 d .
H38 H 0.4469 1.0924 0.2791 0.100 Uiso 1 1 calc R
C37 C 0.4129(3) 1.0086(9) 0.2350(2) 0.064(2) Uani 1 1 d .
C35 C 0.3673(3) 0.9217(9) 0.1759(2) 0.060(2) Uani 1 1 d .
C54 C 0.0704(3) 0.6917(8) 0.12910(19) 0.072(2) Uani 1 1 d .
H54 H 0.0809 0.6066 0.1313 0.087 Uiso 1 1 calc R
C53 C 0.0260(3) 0.7199(10) 0.1318(2) 0.086(3) Uani 1 1 d .
H53 H 0.0068 0.6525 0.1361 0.103 Uiso 1 1 calc R
C52 C 0.0090(3) 0.8439(10) 0.1285(2) 0.086(3) Uani 1 1 d .
H52 H -0.0212 0.8594 0.1306 0.103 Uiso 1 1 calc R
C51 C 0.0363(3) 0.9444(8) 0.1221(2) 0.076(3) Uani 1 1 d .
H51 H 0.0245 1.0280 0.1195 0.091 Uiso 1 1 calc R
C50 C 0.0830(3) 0.9216(8) 0.11942(18) 0.057(2) Uani 1 1 d .
C55 C 0.1000(3) 0.7936(8) 0.12297(17) 0.053(2) Uani 1 1 d .
C56 C 0.1464(3) 0.7734(8) 0.12136(16) 0.058(2) Uani 1 1 d .
H56 H 0.1579 0.6893 0.1235 0.070 Uiso 1 1 calc R
C47 C 0.1755(3) 0.8744(9) 0.11662(17) 0.055(2) Uani 1 1 d .
C48 C 0.1576(3) 1.0027(9) 0.11166(18) 0.055(2) Uani 1 1 d .
C49 C 0.1129(3) 1.0259(7) 0.11369(17) 0.058(2) Uani 1 1 d .
H49 H 0.1017 1.1103 0.1113 0.070 Uiso 1 1 calc R
C46 C 0.2257(3) 0.8553(11) 0.1167(2) 0.076(3) Uani 1 1 d .
C62 C 0.3314(4) 0.7000(14) -0.0226(3) 0.113(5) Uani 1 1 d .
H62 H 0.3277 0.6542 -0.0439 0.136 Uiso 1 1 calc R
C66 C 0.2576(3) 0.6112(8) 0.0571(2) 0.076(3) Uani 1 1 d .
H66 H 0.2419 0.5905 0.0754 0.092 Uiso 1 1 calc R
C67 C 0.3110(3) 0.7375(9) 0.0355(2) 0.066(2) Uani 1 1 d .
C63 C 0.3053(4) 0.6634(11) 0.0041(2) 0.083(3) Uani 1 1 d .
C68 C 0.3424(3) 0.8404(9) 0.0394(2) 0.061(2) Uani 1 1 d .
C60 C 0.3656(4) 0.8686(11) 0.0124(3) 0.087(3) Uani 1 1 d .
C59 C 0.3956(4) 0.9723(14) 0.0170(3) 0.119(5) Uani 1 1 d .
H59 H 0.4125 0.9929 -0.0006 0.143 Uiso 1 1 calc R
C58 C 0.4004(3) 1.0443(11) 0.0475(3) 0.104(4) Uani 1 1 d .
H58 H 0.4196 1.1160 0.0507 0.125 Uiso 1 1 calc R
C61 C 0.3608(4) 0.7971(15) -0.0178(3) 0.123(5) Uani 1 1 d .
H61 H 0.3782 0.8164 -0.0351 0.148 Uiso 1 1 calc R
C65 C 0.2487(4) 0.5375(9) 0.0264(3) 0.101(4) Uani 1 1 d .
H65 H 0.2268 0.4724 0.0237 0.121 Uiso 1 1 calc R
C57 C 0.3752(3) 1.0064(8) 0.0744(2) 0.072(2) Uani 1 1 d .
H57 H 0.3791 1.0534 0.0954 0.087 Uiso 1 1 calc R
C64 C 0.2729(4) 0.5642(12) 0.0008(3) 0.106(4) Uani 1 1 d .
H64 H 0.2681 0.5150 -0.0199 0.127 Uiso 1 1 calc R
Zn1 Zn 0.26575(3) 0.39017(8) 0.15739(2) 0.0558(3) Uani 1 1 d .
O5 O 0.18826(16) 0.3711(5) 0.18433(14) 0.0701(15) Uani 1 1 d .
O1 O 0.31138(15) 0.4272(5) 0.12579(12) 0.0575(14) Uani 1 1 d .
O2 O 0.27678(18) 0.2477(5) 0.10454(13) 0.0734(16) Uani 1 1 d .
O6 O 0.14379(18) 0.4056(5) 0.07700(13) 0.0775(16) Uani 1 1 d .
H6 H 0.1322 0.4526 0.0606 0.116 Uiso 1 1 calc R
O4 O 0.20451(16) 0.4193(4) 0.13180(13) 0.0647(15) Uani 1 1 d .
O3 O 0.27901(18) 0.1829(5) 0.04057(16) 0.0819(17) Uani 1 1 d .
H3 H 0.2873 0.1081 0.0382 0.123 Uiso 1 1 calc R
N1 N 0.29129(18) 0.4901(7) 0.20256(14) 0.0484(16) Uani 1 1 d .
N2 N 0.27906(18) 0.2335(6) 0.18973(15) 0.0484(16) Uani 1 1 d .
C23 C 0.2961(2) 0.6121(9) 0.20895(18) 0.058(2) Uani 1 1 d .
H23 H 0.2864 0.6698 0.1905 0.070 Uiso 1 1 calc R
C24 C 0.3151(3) 0.6632(7) 0.2421(2) 0.064(2) Uani 1 1 d .
H24 H 0.3183 0.7524 0.2452 0.077 Uiso 1 1 calc R
C25 C 0.3290(2) 0.5803(8) 0.2699(2) 0.063(2) Uani 1 1 d .
H25 H 0.3424 0.6127 0.2919 0.075 Uiso 1 1 calc R
C26 C 0.3228(2) 0.4469(8) 0.2649(2) 0.054(2) Uani 1 1 d .
C34 C 0.3043(2) 0.4066(7) 0.2305(2) 0.0423(18) Uani 1 1 d .
C27 C 0.3347(3) 0.3506(9) 0.29194(19) 0.071(2) Uani 1 1 d .
H27 H 0.3485 0.3771 0.3145 0.085 Uiso 1 1 calc R
C33 C 0.2970(2) 0.2707(8) 0.2235(2) 0.0447(19) Uani 1 1 d .
C29 C 0.3074(2) 0.1782(8) 0.2510(2) 0.052(2) Uani 1 1 d .
C30 C 0.2972(2) 0.0491(8) 0.2432(2) 0.061(2) Uani 1 1 d .
H30 H 0.3027 -0.0132 0.2611 0.073 Uiso 1 1 calc R
C31 C 0.2791(2) 0.0134(7) 0.2092(2) 0.060(2) Uani 1 1 d .
H31 H 0.2726 -0.0732 0.2037 0.072 Uiso 1 1 calc R
C28 C 0.3266(3) 0.2225(8) 0.28592(19) 0.067(2) Uani 1 1 d .
H28 H 0.3336 0.1633 0.3044 0.080 Uiso 1 1 calc R
C32 C 0.2705(2) 0.1093(8) 0.1827(2) 0.059(2) Uani 1 1 d .
H32 H 0.2586 0.0847 0.1595 0.071 Uiso 1 1 calc R
C14 C 0.1135(3) 0.3817(7) 0.0985(2) 0.058(2) Uani 1 1 d .
C15 C 0.0693(3) 0.3611(7) 0.0835(2) 0.063(2) Uani 1 1 d .
H15 H 0.0607 0.3628 0.0589 0.076 Uiso 1 1 calc R
C22 C 0.0960(3) 0.3509(6) 0.15606(18) 0.054(2) Uani 1 1 d .
H22 H 0.1055 0.3491 0.1805 0.065 Uiso 1 1 calc R
C21 C 0.0493(3) 0.3293(7) 0.1431(2) 0.055(2) Uani 1 1 d .
C16 C 0.0376(3) 0.3378(7) 0.1052(2) 0.064(2) Uani 1 1 d .
C17 C -0.0084(4) 0.3162(9) 0.0908(3) 0.101(4) Uani 1 1 d .
H17 H -0.0176 0.3194 0.0663 0.121 Uiso 1 1 calc R
C18 C -0.0388(4) 0.2912(10) 0.1117(3) 0.122(5) Uani 1 1 d .
H18 H -0.0688 0.2785 0.1010 0.146 Uiso 1 1 calc R
C19 C -0.0290(3) 0.2828(9) 0.1479(3) 0.108(4) Uani 1 1 d .
H19 H -0.0518 0.2637 0.1611 0.130 Uiso 1 1 calc R
C20 C 0.0156(3) 0.3035(7) 0.1648(2) 0.081(3) Uani 1 1 d .
H20 H 0.0233 0.3006 0.1894 0.097 Uiso 1 1 calc R
C13 C 0.1280(3) 0.3741(7) 0.1351(2) 0.052(2) Uani 1 1 d .
C1 C 0.3044(3) 0.3362(8) 0.1016(2) 0.057(2) Uani 1 1 d .
C12 C 0.1762(3) 0.3892(7) 0.1520(2) 0.055(2) Uani 1 1 d .
C2 C 0.3290(3) 0.3415(7) 0.07113(19) 0.050(2) Uani 1 1 d .
C11 C 0.3649(3) 0.4228(7) 0.07214(18) 0.054(2) Uani 1 1 d .
H11 H 0.3747 0.4711 0.0925 0.065 Uiso 1 1 calc R
C9 C 0.4249(3) 0.5197(8) 0.0421(2) 0.080(3) Uani 1 1 d .
H9A H 0.4368 0.5650 0.0626 0.096 Uiso 1 1 calc R
C8 C 0.4446(3) 0.5378(9) 0.0120(2) 0.089(3) Uani 1 1 d .
H8 H 0.4685 0.5960 0.0121 0.107 Uiso 1 1 calc R
C7 C 0.4276(3) 0.4656(10) -0.0185(2) 0.090(3) Uani 1 1 d .
H7 H 0.4406 0.4754 -0.0389 0.109 Uiso 1 1 calc R
C6 C 0.3922(3) 0.3815(9) -0.0189(2) 0.082(3) Uani 1 1 d .
H6A H 0.3819 0.3346 -0.0394 0.099 Uiso 1 1 calc R
C5 C 0.3704(3) 0.3633(8) 0.0118(2) 0.059(2) Uani 1 1 d .
C4 C 0.3339(3) 0.2795(7) 0.0122(2) 0.064(2) Uani 1 1 d .
H4 H 0.3228 0.2326 -0.0083 0.077 Uiso 1 1 calc R
C3 C 0.3144(3) 0.2643(8) 0.0407(2) 0.062(2) Uani 1 1 d .
C10 C 0.3874(3) 0.4352(7) 0.0431(2) 0.057(2) Uani 1 1 d .
O14 O 1.0033(3) 0.6622(10) 0.0233(3) 0.291(6) Uani 1 1 d .

loop_
_atom_site_aniso_label
_atom_site_aniso_U_11
_atom_site_aniso_U_22
_atom_site_aniso_U_33
_atom_site_aniso_U_23
_atom_site_aniso_U_13
_atom_site_aniso_U_12
Zn2 0.0637(7) 0.0576(6) 0.0490(6) -0.0062(5) 0.0083(5) 0.0018(5)
O9 0.130(6) 0.071(4) 0.064(4) 0.003(3) -0.007(4) -0.017(4)
O8 0.091(4) 0.055(4) 0.050(3) -0.001(3) 0.007(3) -0.013(3)
O7 0.080(4) 0.057(4) 0.048(3) -0.010(3) 0.000(3) -0.002(3)
O11 0.070(4) 0.087(5) 0.076(4) -0.019(3) 0.038(3) -0.011(3)
O10 0.065(4) 0.134(6) 0.070(4) 0.004(4) 0.014(3) 0.028(4)
O12 0.077(4) 0.076(4) 0.099(4) 0.017(4) 0.019(4) -0.019(4)
O13 0.058(3) 0.066(3) 0.046(3) -0.002(3) 0.002(3) 0.005(3)
N4 0.068(5) 0.055(5) 0.053(4) -0.003(4) -0.009(4) 0.007(4)
N3 0.063(5) 0.051(5) 0.067(5) 0.010(4) 0.015(4) 0.008(4)
C36 0.051(5) 0.064(6) 0.043(5) 0.010(5) 0.015(4) 0.003(5)
C45 0.057(5) 0.070(6) 0.042(5) -0.001(5) 0.009(4) 0.006(5)
C44 0.054(6) 0.064(7) 0.063(6) -0.001(6) 0.013(5) -0.010(5)
C43 0.069(6) 0.066(7) 0.094(7) -0.001(7) 0.010(5) -0.011(6)
C42 0.088(8) 0.067(8) 0.136(10) 0.001(8) 0.024(7) -0.009(6)
C41 0.093(8) 0.061(8) 0.126(10) -0.019(7) 0.023(7) -0.012(6)
C40 0.085(7) 0.090(8) 0.085(7) -0.024(7) 0.004(5) -0.024(7)
C39 0.060(6) 0.063(7) 0.073(7) -0.011(6) 0.009(5) -0.005(5)
C38 0.089(7) 0.090(8) 0.060(6) -0.017(6) -0.015(5) -0.009(6)
C37 0.067(6) 0.057(6) 0.068(6) 0.009(6) 0.006(5) -0.008(5)
C35 0.058(6) 0.063(7) 0.065(6) -0.028(6) 0.026(5) -0.015(5)
C54 0.088(7) 0.048(6) 0.082(6) -0.004(5) 0.017(6) -0.002(6)
C53 0.062(7) 0.088(8) 0.112(7) 0.003(6) 0.024(6) -0.010(6)
C52 0.065(7) 0.076(8) 0.119(8) 0.006(6) 0.027(6) 0.014(6)
C51 0.074(7) 0.062(7) 0.092(7) 0.004(5) 0.016(6) 0.014(6)
C50 0.069(7) 0.048(6) 0.052(5) 0.000(4) 0.006(4) 0.007(5)
C55 0.060(6) 0.047(6) 0.051(5) -0.006(4) 0.012(4) 0.001(5)
C56 0.077(7) 0.056(6) 0.043(5) -0.007(4) 0.010(5) 0.016(5)
C47 0.057(6) 0.065(6) 0.043(5) -0.002(4) 0.011(4) 0.006(5)
C48 0.051(6) 0.066(7) 0.051(5) -0.004(5) 0.018(4) 0.003(5)
C49 0.069(6) 0.045(5) 0.061(5) -0.004(4) 0.014(5) 0.001(5)
C46 0.071(8) 0.115(10) 0.041(6) -0.033(6) 0.000(5) 0.019(7)
C62 0.132(12) 0.166(14) 0.032(6) -0.019(8) -0.013(8) 0.084(9)
C66 0.067(7) 0.053(6) 0.101(8) 0.007(6) -0.009(5) 0.005(5)
C67 0.075(7) 0.067(7) 0.050(6) -0.019(6) -0.008(5) 0.034(6)
C63 0.100(9) 0.089(8) 0.051(7) -0.019(7) -0.017(6) 0.044(7)
C68 0.070(6) 0.063(6) 0.045(6) -0.001(5) -0.003(5) 0.025(5)
C60 0.101(9) 0.105(9) 0.060(7) 0.026(7) 0.029(7) 0.011(7)
C59 0.116(11) 0.169(14) 0.079(9) 0.038(9) 0.038(8) 0.061(10)
C58 0.071(7) 0.128(10) 0.120(9) 0.085(8) 0.036(7) 0.010(6)
C61 0.126(12) 0.203(16) 0.041(7) -0.005(9) 0.017(8) 0.079(10)
C65 0.131(10) 0.060(7) 0.086(8) -0.042(7) -0.058(8) 0.033(7)
C57 0.075(7) 0.060(6) 0.077(6) 0.002(5) -0.001(5) 0.011(5)
C64 0.132(12) 0.106(10) 0.065(8) -0.039(8) -0.026(8) 0.055(8)
Zn1 0.0601(6) 0.0624(6) 0.0450(5) 0.0025(5) 0.0093(5) -0.0048(5)
O5 0.056(4) 0.083(4) 0.071(4) 0.000(3) 0.009(3) 0.004(3)
O1 0.069(4) 0.060(4) 0.046(3) 0.010(3) 0.016(3) 0.001(3)
O2 0.076(4) 0.061(4) 0.087(4) 0.005(3) 0.026(3) -0.018(3)
O6 0.096(4) 0.092(5) 0.050(4) 0.015(3) 0.026(3) 0.003(3)
O4 0.062(4) 0.065(4) 0.070(4) 0.010(3) 0.020(3) -0.008(3)
O3 0.085(4) 0.065(4) 0.093(4) -0.019(4) 0.008(3) -0.031(4)
N1 0.054(4) 0.045(4) 0.048(4) -0.004(4) 0.014(3) -0.001(4)
N2 0.051(4) 0.053(5) 0.044(4) -0.010(4) 0.015(3) 0.003(3)
C23 0.071(6) 0.066(7) 0.037(5) -0.009(5) 0.007(4) -0.002(5)
C24 0.087(6) 0.036(5) 0.076(6) -0.001(5) 0.032(5) -0.001(5)
C25 0.075(6) 0.060(6) 0.056(5) -0.020(5) 0.017(5) -0.016(5)
C26 0.062(6) 0.055(6) 0.049(5) -0.012(5) 0.017(4) -0.007(5)
C34 0.047(5) 0.034(5) 0.050(5) -0.006(5) 0.021(4) 0.001(4)
C27 0.095(7) 0.078(7) 0.039(5) 0.005(5) 0.008(5) -0.001(6)
C33 0.040(5) 0.054(6) 0.041(5) 0.001(5) 0.012(4) 0.008(4)
C29 0.057(5) 0.050(6) 0.051(5) -0.004(5) 0.014(4) -0.001(5)
C30 0.075(6) 0.049(6) 0.063(6) 0.002(5) 0.027(5) 0.012(5)
C31 0.069(6) 0.042(5) 0.074(6) -0.006(5) 0.031(5) 0.000(5)
C28 0.088(7) 0.062(6) 0.049(5) 0.000(5) 0.006(5) 0.009(5)
C32 0.069(6) 0.051(6) 0.057(5) -0.010(5) 0.010(4) 0.002(5)
C14 0.065(6) 0.058(6) 0.052(6) 0.002(5) 0.014(5) -0.006(5)
C15 0.066(6) 0.073(6) 0.052(5) 0.003(4) 0.016(5) -0.011(5)
C22 0.078(6) 0.037(5) 0.043(5) -0.003(4) 0.000(5) 0.001(5)
C21 0.039(5) 0.053(5) 0.071(6) -0.004(5) 0.009(5) -0.007(4)
C16 0.051(6) 0.052(5) 0.077(7) -0.014(5) -0.028(6) 0.003(5)
C17 0.103(10) 0.104(8) 0.104(9) 0.005(7) 0.045(8) 0.010(7)
C18 0.133(12) 0.114(9) 0.092(9) -0.012(8) -0.057(9) 0.029(8)
C19 0.027(6) 0.089(8) 0.217(13) -0.008(9) 0.048(7) -0.010(5)
C20 0.097(8) 0.075(7) 0.078(6) -0.003(5) 0.035(6) 0.001(6)
C13 0.049(6) 0.053(5) 0.054(5) -0.001(4) 0.014(5) -0.003(4)
C1 0.075(6) 0.047(6) 0.050(5) 0.001(5) 0.008(5) 0.007(5)
C12 0.073(7) 0.052(5) 0.039(5) 0.005(5) 0.005(5) 0.003(5)
C2 0.051(5) 0.053(5) 0.047(5) 0.001(4) 0.015(4) 0.000(4)
C11 0.065(6) 0.061(6) 0.040(5) 0.000(4) 0.018(4) 0.012(5)
C9 0.077(7) 0.095(7) 0.070(6) -0.018(6) 0.019(5) -0.003(6)
C8 0.077(7) 0.128(8) 0.067(6) -0.009(6) 0.026(6) -0.028(6)
C7 0.095(8) 0.121(9) 0.061(7) -0.008(6) 0.029(6) 0.010(7)
C6 0.084(7) 0.090(8) 0.070(7) -0.009(6) 0.003(6) 0.018(6)
C5 0.062(6) 0.071(6) 0.046(5) -0.005(5) 0.018(5) 0.024(5)
C4 0.059(6) 0.069(6) 0.058(6) -0.016(5) -0.006(5) -0.011(5)
C3 0.079(7) 0.069(6) 0.040(5) -0.017(5) 0.016(5) 0.002(5)
C10 0.056(6) 0.054(6) 0.062(6) -0.013(5) 0.010(5) -0.006(4)
O14 0.194(9) 0.242(11) 0.489(17) 0.132(11) 0.206(11) 0.005(8)

loop_
_atom_type_symbol
_atom_type_description
_atom_type_scat_dispersion_real
_atom_type_scat_dispersion_imag
_atom_type_scat_source
C C 0.0033 0.0016 'International Tables Vol C Tables 4.2.6.8 and 6.1.1.4'
N N 0.0061 0.0033 'International Tables Vol C Tables 4.2.6.8 and 6.1.1.4'
O O 0.0106 0.0060 'International Tables Vol C Tables 4.2.6.8 and 6.1.1.4'
Zn Zn 0.2839 1.4301 'International Tables Vol C Tables 4.2.6.8 and 6.1.1.4'
H H 0.0000 0.0000 'International Tables Vol C Tables 4.2.6.8 and 6.1.1.4'

loop_
_geom_angle_atom_site_label_1
_geom_angle_atom_site_label_2
_geom_angle_atom_site_label_3
_geom_angle
O7 Zn2 O13 90.33(18)
O7 Zn2 N3 90.7(3)
O13 Zn2 N3 104.3(2)
O7 Zn2 O11 94.7(2)
O13 Zn2 O11 148.4(2)
N3 Zn2 O11 106.7(2)
O7 Zn2 N4 166.7(2)
O13 Zn2 N4 86.59(19)
N3 Zn2 N4 77.6(3)
O11 Zn2 N4 94.7(2)
O7 Zn2 O10 107.61(19)
O13 Zn2 O10 90.5(2)
N3 Zn2 O10 156.5(2)
O11 Zn2 O10 58.23(19)
N4 Zn2 O10 85.4(2)
C37 O9 H9 109.5
C35 O7 Zn2 129.2(5)
C46 O11 Zn2 97.7(6)
C46 O10 Zn2 81.8(6)
C48 O12 H12 109.5
Zn2 O13 H13 109.5
C66 N4 C67 117.1(8)
C66 N4 Zn2 132.2(7)
C67 N4 Zn2 110.6(6)
C57 N3 C68 115.7(7)
C57 N3 Zn2 128.0(6)
C68 N3 Zn2 116.1(6)
C45 C36 C37 117.7(8)
C45 C36 C35 120.5(7)
C37 C36 C35 121.8(8)
C36 C45 C44 123.3(7)
C36 C45 H45 118.4
C44 C45 H45 118.4
C39 C44 C43 119.2(8)
C39 C44 C45 118.0(8)
C43 C44 C45 122.7(9)
C42 C43 C44 120.8(9)
C42 C43 H43 119.6
C44 C43 H43 119.6
C43 C42 C41 120.3(10)
C43 C42 H42 119.8
C41 C42 H42 119.8
C40 C41 C42 120.1(10)
C40 C41 H41 120.0
C42 C41 H41 120.0
C41 C40 C39 120.2(9)
C41 C40 H40 119.9
C39 C40 H40 119.9
C44 C39 C40 119.3(9)
C44 C39 C38 119.4(8)
C40 C39 C38 121.2(9)
C37 C38 C39 120.5(8)
C37 C38 H38 119.8
C39 C38 H38 119.8
O9 C37 C38 118.7(8)
O9 C37 C36 120.3(8)
C38 C37 C36 121.0(8)
O7 C35 O8 125.8(7)
O7 C35 C36 118.2(8)
O8 C35 C36 115.9(8)
C53 C54 C55 119.3(8)
C53 C54 H54 120.3
C55 C54 H54 120.3
C52 C53 C54 122.3(9)
C52 C53 H53 118.9
C54 C53 H53 118.9
C51 C52 C53 120.0(9)
C51 C52 H52 120.0
C53 C52 H52 120.0
C52 C51 C50 120.4(8)
C52 C51 H51 119.8
C50 C51 H51 119.8
C55 C50 C51 118.9(8)
C55 C50 C49 119.4(8)
C51 C50 C49 121.7(8)
C50 C55 C54 119.0(8)
C50 C55 C56 118.2(8)
C54 C55 C56 122.7(8)
C47 C56 C55 122.4(7)
C47 C56 H56 118.8
C55 C56 H56 118.8
C56 C47 C48 119.0(7)
C56 C47 C46 123.0(8)
C48 C47 C46 117.9(8)
O12 C48 C49 117.2(8)
O12 C48 C47 122.8(7)
C49 C48 C47 119.9(8)
C48 C49 C50 120.9(8)
C48 C49 H49 119.5
C50 C49 H49 119.5
O11 C46 O10 122.0(9)
O11 C46 C47 121.5(9)
O10 C46 C47 116.5(9)
C61 C62 C63 121.8(13)
C61 C62 H62 119.1
C63 C62 H62 119.1
N4 C66 C65 125.1(9)
N4 C66 H66 117.5
C65 C66 H66 117.5
N4 C67 C68 120.0(8)
N4 C67 C63 121.1(10)
C68 C67 C63 118.9(11)
C64 C63 C67 117.1(11)
C64 C63 C62 125.4(11)
C67 C63 C62 117.4(11)
N3 C68 C60 125.1(10)
N3 C68 C67 115.4(8)
C60 C68 C67 119.6(10)
C61 C60 C68 122.1(11)
C61 C60 C59 120.1(13)
C68 C60 C59 117.8(11)
C58 C59 C60 119.9(12)
C58 C59 H59 120.0
C60 C59 H59 120.0
C59 C58 C57 118.1(11)
C59 C58 H58 120.9
C57 C58 H58 120.9
C62 C61 C60 120.2(14)
C62 C61 H61 119.9
C60 C61 H61 119.9
C64 C65 C66 117.1(11)
C64 C65 H65 121.5
C66 C65 H65 121.5
N3 C57 C58 123.4(9)
N3 C57 H57 118.3
C58 C57 H57 118.3
C65 C64 C63 122.4(11)
C65 C64 H64 118.8
C63 C64 H64 118.8
O4 Zn1 O1 110.14(19)
O4 Zn1 N2 120.0(2)
O1 Zn1 N2 115.76(19)
O4 Zn1 N1 122.2(2)
O1 Zn1 N1 102.6(2)
N2 Zn1 N1 83.1(3)
C1 O1 Zn1 104.2(5)
C14 O6 H6 109.5
C12 O4 Zn1 108.8(5)
C3 O3 H3 109.5
C23 N1 C34 117.2(6)
C23 N1 Zn1 131.9(5)
C34 N1 Zn1 110.9(5)
C32 N2 C33 119.7(6)
C32 N2 Zn1 129.3(5)
C33 N2 Zn1 110.9(5)
N1 C23 C24 123.7(7)
N1 C23 H23 118.1
C24 C23 H23 118.1
C25 C24 C23 119.3(7)
C25 C24 H24 120.3
C23 C24 H24 120.3
C24 C25 C26 119.4(7)
C24 C25 H25 120.3
C26 C25 H25 120.3
C25 C26 C34 116.3(7)
C25 C26 C27 124.9(8)
C34 C26 C27 118.8(7)
N1 C34 C26 123.9(7)
N1 C34 C33 116.9(7)
C26 C34 C33 119.2(7)
C28 C27 C26 122.5(7)
C28 C27 H27 118.8
C26 C27 H27 118.8
N2 C33 C29 121.0(7)
N2 C33 C34 118.2(7)
C29 C33 C34 120.8(7)
C30 C29 C33 118.4(7)
C30 C29 C28 122.9(8)
C33 C29 C28 118.6(7)
C31 C30 C29 119.8(7)
C31 C30 H30 120.1
C29 C30 H30 120.1
C30 C31 C32 119.3(7)
C30 C31 H31 120.4
C32 C31 H31 120.4
C27 C28 C29 120.0(7)
C27 C28 H28 120.0
C29 C28 H28 120.0
N2 C32 C31 121.8(7)
N2 C32 H32 119.1
C31 C32 H32 119.1
O6 C14 C15 118.3(7)
O6 C14 C13 119.7(8)
C15 C14 C13 121.9(7)
C14 C15 C16 119.1(7)
C14 C15 H15 120.5
C16 C15 H15 120.5
C13 C22 C21 124.6(7)
C13 C22 H22 117.7
C21 C22 H22 117.7
C22 C21 C20 125.0(8)
C22 C21 C16 113.7(7)
C20 C21 C16 121.3(8)
C15 C16 C17 120.8(9)
C15 C16 C21 122.8(8)
C17 C16 C21 116.4(9)
C18 C17 C16 120.7(11)
C18 C17 H17 119.7
C16 C17 H17 119.7
C17 C18 C19 124.7(12)
C17 C18 H18 117.6
C19 C18 H18 117.6
C18 C19 C20 118.9(10)
C18 C19 H19 120.6
C20 C19 H19 120.6
C19 C20 C21 118.0(8)
C19 C20 H20 121.0
C21 C20 H20 121.0
C22 C13 C14 117.8(7)
C22 C13 C12 119.2(7)
C14 C13 C12 123.0(7)
O2 C1 O1 119.3(7)
O2 C1 C2 121.4(8)
O1 C1 C2 119.2(8)
O5 C12 O4 121.7(8)
O5 C12 C13 121.0(8)
O4 C12 C13 117.2(7)
C11 C2 C3 120.2(7)
C11 C2 C1 119.7(7)
C3 C2 C1 120.1(8)
C2 C11 C10 121.1(7)
C2 C11 H11 119.4
C10 C11 H11 119.4
C8 C9 C10 123.3(8)
C8 C9 H9A 118.3
C10 C9 H9A 118.3
C9 C8 C7 118.1(8)
C9 C8 H8 121.0
C7 C8 H8 121.0
C6 C7 C8 121.1(9)
C6 C7 H7 119.4
C8 C7 H7 119.4
C7 C6 C5 121.8(9)
C7 C6 H6A 119.1
C5 C6 H6A 119.1
C4 C5 C10 119.0(7)
C4 C5 C6 123.2(8)
C10 C5 C6 117.8(8)
C3 C4 C5 122.1(8)
C3 C4 H4 118.9
C5 C4 H4 118.9
C4 C3 O3 121.4(7)
C4 C3 C2 119.4(8)
O3 C3 C2 119.0(7)
C11 C10 C9 124.2(8)
C11 C10 C5 117.9(7)
C9 C10 C5 117.8(8)

loop_
_geom_bond_atom_site_label_1
_geom_bond_atom_site_label_2
_geom_bond_distance
Zn2 O7 2.049(5)
Zn2 O13 2.067(4)
Zn2 N3 2.100(6)
Zn2 O11 2.096(5)
Zn2 N4 2.182(6)
Zn2 O10 2.428(6)
O9 C37 1.369(8)
O9 H9 0.8200
O8 C35 1.270(9)
O7 C35 1.242(8)
O11 C46 1.252(10)
O10 C46 1.287(9)
O12 C48 1.345(8)
O12 H12 0.8200
O13 H13 0.8200
N4 C66 1.331(9)
N4 C67 1.382(9)
N3 C57 1.332(8)
N3 C68 1.370(9)
C36 C45 1.355(9)
C36 C37 1.433(9)
C36 C35 1.534(10)
C45 C44 1.435(9)
C45 H45 0.9300
C44 C39 1.402(9)
C44 C43 1.394(10)
C43 C42 1.353(10)
C43 H43 0.9300
C42 C41 1.429(11)
C42 H42 0.9300
C41 C40 1.338(10)
C41 H41 0.9300
C40 C39 1.428(10)
C40 H40 0.9300
C39 C38 1.420(10)
C38 C37 1.379(9)
C38 H38 0.9300
C54 C53 1.379(9)
C54 C55 1.415(9)
C54 H54 0.9300
C53 C52 1.374(10)
C53 H53 0.9300
C52 C51 1.364(10)
C52 H52 0.9300
C51 C50 1.434(9)
C51 H51 0.9300
C50 C55 1.412(9)
C50 C49 1.437(9)
C55 C56 1.413(9)
C56 C47 1.386(9)
C56 H56 0.9300
C47 C48 1.427(9)
C47 C46 1.512(11)
C48 C49 1.371(9)
C49 H49 0.9300
C62 C61 1.323(14)
C62 C63 1.432(14)
C62 H62 0.9300
C66 C65 1.386(10)
C66 H66 0.9300
C67 C68 1.405(10)
C67 C63 1.409(10)
C63 C64 1.398(13)
C68 C60 1.367(11)
C60 C61 1.354(13)
C60 C59 1.386(13)
C59 C58 1.371(12)
C59 H59 0.9300
C58 C57 1.423(10)
C58 H58 0.9300
C61 H61 0.9300
C65 C64 1.337(12)
C65 H65 0.9300
C57 H57 0.9300
C64 H64 0.9300
Zn1 O4 1.947(5)
Zn1 O1 2.001(4)
Zn1 N2 2.031(6)
Zn1 N1 2.044(6)
O5 C12 1.242(7)
O1 C1 1.309(8)
O2 C1 1.248(8)
O6 C14 1.341(8)
O6 H6 0.8200
O4 C12 1.274(8)
O3 C3 1.349(8)
O3 H3 0.8200
N1 C23 1.284(8)
N1 C34 1.375(8)
N2 C32 1.324(8)
N2 C33 1.366(7)
C23 C24 1.401(9)
C23 H23 0.9300
C24 C25 1.372(9)
C24 H24 0.9300
C25 C26 1.396(9)
C25 H25 0.9300
C26 C34 1.402(8)
C26 C27 1.433(9)
C34 C33 1.435(9)
C27 C28 1.354(9)
C27 H27 0.9300
C33 C29 1.414(9)
C29 C30 1.385(9)
C29 C28 1.436(9)
C30 C31 1.374(9)
C30 H30 0.9300
C31 C32 1.407(9)
C31 H31 0.9300
C28 H28 0.9300
C32 H32 0.9300
C14 C15 1.364(9)
C14 C13 1.396(9)
C15 C16 1.383(10)
C15 H15 0.9300
C22 C13 1.364(9)
C22 C21 1.418(9)
C22 H22 0.9300
C21 C20 1.428(9)
C21 C16 1.433(9)
C16 C17 1.409(11)
C17 C18 1.331(12)
C17 H17 0.9300
C18 C19 1.365(12)
C18 H18 0.9300
C19 C20 1.398(10)
C19 H19 0.9300
C20 H20 0.9300
C13 C12 1.481(9)
C1 C2 1.476(9)
C2 C11 1.356(8)
C2 C3 1.416(9)
C11 C10 1.395(9)
C11 H11 0.9300
C9 C8 1.386(9)
C9 C10 1.424(9)
C9 H9A 0.9300
C8 C7 1.406(10)
C8 H8 0.9300
C7 C6 1.364(10)
C7 H7 0.9300
C6 C5 1.445(10)
C6 H6A 0.9300
C5 C4 1.392(9)
C5 C10 1.425(9)
C4 C3 1.326(9)
C4 H4 0.9300
